data_4089348
loop_
_publ_author_name
'Vela, Javier'
'Zhu, Liwei'
'Flaschenriem, Christine J.'
'Brennessel, William W.'
'Lachicotte, Rene J.'
'Holland, Patrick L.'

_publ_section_title
;
 Macrocyclic Binucleating \b-Diketiminate Ligands and their Lithium,
 Aluminum, and Zinc Complexes.
;
_journal_issue 14
_journal_name_full Organometallics
_journal_page_first 3416
_journal_page_last 3423
_journal_paper_doi 10.1021/om0700258
_journal_volume 26
_journal_year 2007
_chemical_formula_moiety 'C26 H32 N4'
_chemical_formula_sum 'C26 H32 N4'
_chemical_formula_weight 400.56
_chemical_name_common holjv69
_space_group_IT_number 14
_space_group_name_Hall '-P 2yn'
_space_group_name_H-M_alt 'P 1 21/n 1'
_symmetry_cell_setting monoclinic
_symmetry_space_group_name_H-M 'P 1 21/n 1'
_atom_sites_solution_hydrogens geom
_atom_sites_solution_primary direct
_atom_sites_solution_secondary difmap
_audit_creation_method SHELXL-97
_cell_angle_alpha 90.00
_cell_angle_beta 102.877(2)
_cell_angle_gamma 90.00
_cell_formula_units_Z 4
_cell_length_a 11.3748(11)
_cell_length_b 7.4448(7)
_cell_length_c 25.444(3)
_cell_measurement_reflns_used 2646
_cell_measurement_temperature 100.0(1)
_cell_measurement_theta_max 30.53
_cell_measurement_theta_min 2.73
_cell_volume 2100.5(4)
_computing_cell_refinement 'SAINT (Bruker, 2003)'
_computing_data_collection 'APEX2 (Bruker, 2004)'
_computing_data_reduction 'SAINT (Bruker, 2003)'
_computing_molecular_graphics 'SHELXTL (Bruker, 2000)'
_computing_publication_material 'SHELXTL (Bruker, 2000)'
_computing_structure_refinement 'SHELXL-97 (Sheldrick, 1997)'
_computing_structure_solution 'SHELXS-97 (Sheldrick, 1997)'
_diffrn_ambient_temperature 100.0(1)
_diffrn_measured_fraction_theta_full 0.992
_diffrn_measured_fraction_theta_max 0.992
_diffrn_measurement_device_type 'Bruker SMART APEX II CCD Platform'
_diffrn_measurement_method 'area detector, \w scans per \f'
_diffrn_radiation_monochromator graphite
_diffrn_radiation_source 'fine-focus sealed tube'
_diffrn_radiation_type MoK\a
_diffrn_radiation_wavelength 0.71073
_diffrn_reflns_av_R_equivalents 0.0646
_diffrn_reflns_av_sigmaI/netI 0.1169
_diffrn_reflns_limit_h_max 14
_diffrn_reflns_limit_h_min -14
_diffrn_reflns_limit_k_max 9
_diffrn_reflns_limit_k_min -9
_diffrn_reflns_limit_l_max 32
_diffrn_reflns_limit_l_min -21
_diffrn_reflns_number 10404
_diffrn_reflns_theta_full 27.10
_diffrn_reflns_theta_max 27.10
_diffrn_reflns_theta_min 1.84
_exptl_absorpt_coefficient_mu 0.076
_exptl_absorpt_correction_T_max 0.9777
_exptl_absorpt_correction_T_min 0.9704
_exptl_absorpt_correction_type multi-scan
_exptl_absorpt_process_details 'SADABS (Blessing, 1995)'
_exptl_crystal_colour colorless
_exptl_crystal_density_diffrn 1.267
_exptl_crystal_density_method 'not measured'
_exptl_crystal_description needle
_exptl_crystal_F_000 864
_exptl_crystal_size_max 0.40
_exptl_crystal_size_mid 0.30
_exptl_crystal_size_min 0.30
_refine_diff_density_max 0.224
_refine_diff_density_min -0.312
_refine_diff_density_rms 0.048
_refine_ls_extinction_method none
_refine_ls_goodness_of_fit_ref 0.970
_refine_ls_hydrogen_treatment mixed
_refine_ls_matrix_type full
_refine_ls_number_parameters 289
_refine_ls_number_reflns 4597
_refine_ls_number_restraints 0
_refine_ls_restrained_S_all 0.970
_refine_ls_R_factor_all 0.1367
_refine_ls_R_factor_gt 0.0582
_refine_ls_shift/su_max 0.001
_refine_ls_shift/su_mean 0.000
_refine_ls_structure_factor_coef Fsqd
_refine_ls_weighting_details 'calc w=1/[\s^2^(Fo^2^)+(0.0247P)^2^+0.0000P] where P=(Fo^2^+2Fc^2^)/3'
_refine_ls_weighting_scheme calc
_refine_ls_wR_factor_gt 0.0858
_refine_ls_wR_factor_ref 0.1018
_reflns_number_gt 2372
_reflns_number_total 4597
_reflns_threshold_expression >2sigma(I)
_cod_data_source_file om0700258-file003.cif
_cod_data_source_block pBinH2
_cod_database_code 4089348

loop_
_symmetry_equiv_pos_as_xyz
'x, y, z'
'-x+1/2, y+1/2, -z+1/2'
'-x, -y, -z'
'x-1/2, -y-1/2, z-1/2'

loop_
_atom_site_label
_atom_site_type_symbol
_atom_site_fract_x
_atom_site_fract_y
_atom_site_fract_z
_atom_site_U_iso_or_equiv
_atom_site_adp_type
_atom_site_occupancy
_atom_site_symmetry_multiplicity
_atom_site_calc_flag
_atom_site_refinement_flags
_atom_site_disorder_assembly
_atom_site_disorder_group
N1 N 1.09175(17) 0.3625(3) 0.17168(8) 0.0212(5) Uani 1 1 d . . .
H1 H 1.014(12) 0.343(17) 0.175(5) 0.025 Uiso 0.17(3) 1 d P A 5
N2 N 0.85936(16) 0.3329(3) 0.11485(8) 0.0223(5) Uani 1 1 d . . .
H2 H 0.911(2) 0.332(4) 0.1465(11) 0.027 Uiso 0.83(3) 1 d P A 1
N3 N 0.66602(17) 0.3353(3) 0.36226(8) 0.0217(5) Uani 1 1 d . . .
H3 H 0.742(3) 0.309(4) 0.3618(11) 0.026 Uiso 0.82(3) 1 d P B 1
N4 N 0.90221(17) 0.2988(3) 0.41559(8) 0.0217(5) Uani 1 1 d . . .
H4 H 0.848(12) 0.290(17) 0.384(5) 0.026 Uiso 0.18(3) 1 d P B 5
C1 C 1.12045(18) 0.3734(3) 0.12496(9) 0.0202(6) Uani 1 1 d . . .
C2 C 1.03018(18) 0.3609(3) 0.07565(9) 0.0216(6) Uani 1 1 d . . .
H2A H 1.0575 0.3656 0.0430 0.026 Uiso 1 1 calc R . .
C3 C 0.90759(19) 0.3428(3) 0.07115(9) 0.0205(5) Uani 1 1 d . . .
C4 C 1.24878(18) 0.3993(3) 0.11955(9) 0.0254(6) Uani 1 1 d . . .
H4A H 1.2980 0.2975 0.1362 0.038 Uiso 1 1 calc R . .
H4B H 1.2810 0.5107 0.1377 0.038 Uiso 1 1 calc R . .
H4C H 1.2507 0.4064 0.0813 0.038 Uiso 1 1 calc R . .
C5 C 0.82353(19) 0.3314(3) 0.01688(9) 0.0273(6) Uani 1 1 d . . .
H5A H 0.7807 0.2162 0.0135 0.041 Uiso 1 1 calc R . .
H5B H 0.8697 0.3404 -0.0112 0.041 Uiso 1 1 calc R . .
H5C H 0.7651 0.4299 0.0128 0.041 Uiso 1 1 calc R . .
C6 C 0.73001(18) 0.3154(3) 0.11095(9) 0.0228(6) Uani 1 1 d . . .
H6A H 0.7023 0.2003 0.0929 0.027 Uiso 1 1 calc R . .
H6B H 0.6880 0.4136 0.0880 0.027 Uiso 1 1 calc R . .
C7 C 0.69426(18) 0.3209(3) 0.16440(9) 0.0182(5) Uani 1 1 d . . .
C8 C 0.76139(18) 0.4047(3) 0.20973(9) 0.0182(5) Uani 1 1 d . . .
H8A H 0.8352 0.4611 0.2078 0.022 Uiso 1 1 calc R . .
C9 C 0.72384(18) 0.4085(3) 0.25789(9) 0.0188(5) Uani 1 1 d . . .
H9A H 0.7719 0.4673 0.2884 0.023 Uiso 1 1 calc R . .
C10 C 0.61592(18) 0.3265(3) 0.26190(9) 0.0186(5) Uani 1 1 d . . .
C11 C 0.54774(18) 0.2449(3) 0.21610(9) 0.0199(5) Uani 1 1 d . . .
H11A H 0.4732 0.1904 0.2178 0.024 Uiso 1 1 calc R . .
C12 C 0.58521(18) 0.2410(3) 0.16852(9) 0.0202(5) Uani 1 1 d . . .
H12A H 0.5366 0.1833 0.1380 0.024 Uiso 1 1 calc R . .
C13 C 0.56997(19) 0.3270(3) 0.31340(9) 0.0227(6) Uani 1 1 d . . .
H13A H 0.5158 0.4314 0.3129 0.027 Uiso 1 1 calc R . .
H13B H 0.5218 0.2168 0.3145 0.027 Uiso 1 1 calc R . .
C14 C 0.64522(19) 0.3436(3) 0.41227(9) 0.0212(6) Uani 1 1 d . . .
C15 C 0.73531(18) 0.3292(3) 0.45785(9) 0.0229(6) Uani 1 1 d . . .
H15A H 0.7126 0.3399 0.4914 0.027 Uiso 1 1 calc R . .
C16 C 0.8620(2) 0.2993(3) 0.45965(10) 0.0225(6) Uani 1 1 d . . .
C17 C 0.51648(18) 0.3700(3) 0.41681(9) 0.0263(6) Uani 1 1 d . . .
H17A H 0.4674 0.2688 0.3998 0.039 Uiso 1 1 calc R . .
H17B H 0.4851 0.4819 0.3987 0.039 Uiso 1 1 calc R . .
H17C H 0.5133 0.3766 0.4549 0.039 Uiso 1 1 calc R . .
C18 C 0.94203(19) 0.2687(3) 0.51489(9) 0.0265(6) Uani 1 1 d . . .
H18A H 1.0068 0.3583 0.5216 0.040 Uiso 1 1 calc R . .
H18B H 0.9771 0.1480 0.5165 0.040 Uiso 1 1 calc R . .
H18C H 0.8941 0.2798 0.5423 0.040 Uiso 1 1 calc R . .
C19 C 1.03131(19) 0.2651(3) 0.42067(9) 0.0247(6) Uani 1 1 d . . .
H19A H 1.0495 0.1391 0.4320 0.030 Uiso 1 1 calc R . .
H19B H 1.0782 0.3441 0.4491 0.030 Uiso 1 1 calc R . .
C20 C 1.07020(18) 0.2986(3) 0.36855(9) 0.0185(5) Uani 1 1 d . . .
C21 C 1.00519(19) 0.2286(3) 0.32031(9) 0.0204(6) Uani 1 1 d . . .
H21A H 0.9336 0.1624 0.3199 0.024 Uiso 1 1 calc R . .
C22 C 1.04293(18) 0.2537(3) 0.27287(9) 0.0199(5) Uani 1 1 d . . .
H22A H 0.9971 0.2033 0.2404 0.024 Uiso 1 1 calc R . .
C23 C 1.14671(18) 0.3513(3) 0.27155(9) 0.0180(5) Uani 1 1 d . . .
C24 C 1.21236(18) 0.4189(3) 0.32011(9) 0.0203(6) Uani 1 1 d . . .
H24A H 1.2844 0.4840 0.3206 0.024 Uiso 1 1 calc R . .
C25 C 1.17525(18) 0.3938(3) 0.36782(9) 0.0207(6) Uani 1 1 d . . .
H25A H 1.2219 0.4420 0.4004 0.025 Uiso 1 1 calc R . .
C26 C 1.18880(19) 0.3818(3) 0.22019(9) 0.0223(6) Uani 1 1 d . . .
H26B H 1.2234 0.5041 0.2209 0.027 Uiso 1 1 calc R . .
H26A H 1.2536 0.2948 0.2184 0.027 Uiso 1 1 calc R . .

loop_
_atom_site_aniso_label
_atom_site_aniso_U_11
_atom_site_aniso_U_22
_atom_site_aniso_U_33
_atom_site_aniso_U_23
_atom_site_aniso_U_13
_atom_site_aniso_U_12
N1 0.0167(10) 0.0237(12) 0.0236(12) -0.0023(9) 0.0049(9) -0.0002(9)
N2 0.0149(10) 0.0296(13) 0.0227(11) 0.0000(10) 0.0049(9) -0.0014(9)
N3 0.0139(10) 0.0283(13) 0.0234(12) 0.0010(9) 0.0050(9) 0.0009(10)
N4 0.0147(10) 0.0271(13) 0.0239(12) 0.0018(9) 0.0052(9) 0.0016(9)
C1 0.0161(12) 0.0153(13) 0.0311(15) 0.0002(11) 0.0091(10) 0.0010(10)
C2 0.0187(11) 0.0243(14) 0.0239(13) 0.0010(11) 0.0092(10) -0.0021(11)
C3 0.0213(12) 0.0161(13) 0.0248(14) 0.0020(11) 0.0069(10) -0.0009(11)
C4 0.0175(12) 0.0275(15) 0.0324(15) 0.0009(12) 0.0083(10) -0.0024(11)
C5 0.0205(12) 0.0326(15) 0.0288(15) 0.0009(12) 0.0054(11) -0.0023(12)
C6 0.0138(11) 0.0287(15) 0.0255(13) -0.0023(11) 0.0037(10) -0.0012(11)
C7 0.0134(11) 0.0167(13) 0.0244(14) 0.0044(11) 0.0042(10) 0.0050(10)
C8 0.0100(11) 0.0167(13) 0.0289(14) 0.0011(11) 0.0063(10) -0.0008(10)
C9 0.0127(11) 0.0186(13) 0.0244(14) -0.0022(11) 0.0025(10) -0.0004(10)
C10 0.0125(11) 0.0172(13) 0.0268(14) 0.0039(11) 0.0055(10) 0.0061(10)
C11 0.0087(10) 0.0207(14) 0.0296(14) 0.0036(11) 0.0025(10) 0.0013(10)
C12 0.0137(11) 0.0211(14) 0.0247(13) -0.0017(11) 0.0019(10) 0.0000(11)
C13 0.0145(11) 0.0254(14) 0.0281(14) 0.0025(12) 0.0047(10) 0.0018(11)
C14 0.0203(12) 0.0177(14) 0.0280(14) 0.0010(11) 0.0107(10) -0.0007(11)
C15 0.0206(12) 0.0262(15) 0.0239(14) -0.0019(11) 0.0094(10) -0.0022(11)
C16 0.0225(12) 0.0169(14) 0.0275(14) 0.0013(11) 0.0045(11) -0.0038(11)
C17 0.0191(12) 0.0328(15) 0.0296(15) 0.0002(12) 0.0113(10) -0.0007(12)
C18 0.0223(12) 0.0296(15) 0.0289(15) 0.0029(12) 0.0089(11) -0.0012(12)
C19 0.0176(12) 0.0293(15) 0.0270(14) 0.0025(12) 0.0044(10) 0.0039(11)
C20 0.0103(11) 0.0172(14) 0.0274(14) 0.0032(11) 0.0031(10) 0.0060(10)
C21 0.0124(11) 0.0191(14) 0.0294(14) 0.0007(11) 0.0042(10) -0.0016(10)
C22 0.0155(11) 0.0184(13) 0.0249(14) -0.0018(11) 0.0022(10) 0.0041(10)
C23 0.0132(11) 0.0173(13) 0.0235(14) 0.0003(11) 0.0041(10) 0.0049(10)
C24 0.0106(11) 0.0191(14) 0.0306(15) -0.0006(11) 0.0037(10) -0.0009(10)
C25 0.0147(11) 0.0202(14) 0.0256(14) -0.0031(11) 0.0007(10) 0.0041(10)
C26 0.0158(12) 0.0233(14) 0.0285(14) -0.0019(11) 0.0064(10) -0.0008(11)

loop_
_atom_type_symbol
_atom_type_description
_atom_type_scat_dispersion_real
_atom_type_scat_dispersion_imag
_atom_type_scat_source
C C 0.0033 0.0016 'International Tables Vol C Tables 4.2.6.8 and 6.1.1.4'
H H 0.0000 0.0000 'International Tables Vol C Tables 4.2.6.8 and 6.1.1.4'
N N 0.0061 0.0033 'International Tables Vol C Tables 4.2.6.8 and 6.1.1.4'

loop_
_geom_angle_atom_site_label_1
_geom_angle_atom_site_label_2
_geom_angle_atom_site_label_3
_geom_angle
C1 N1 C26 117.8(2)
C1 N1 H1 122(8)
C26 N1 H1 120(8)
C3 N2 C6 122.6(2)
C3 N2 H2 116.2(18)
C6 N2 H2 121.2(18)
C14 N3 C13 123.4(2)
C14 N3 H3 113.6(18)
C13 N3 H3 121.6(18)
C16 N4 C19 117.5(2)
C16 N4 H4 118(8)
C19 N4 H4 122(8)
N1 C1 C2 121.1(2)
N1 C1 C4 122.4(2)
C2 C1 C4 116.5(2)
C3 C2 C1 126.2(2)
C3 C2 H2A 116.9
C1 C2 H2A 116.9
N2 C3 C2 121.8(2)
N2 C3 C5 117.7(2)
C2 C3 C5 120.5(2)
C1 C4 H4A 109.5
C1 C4 H4B 109.5
H4A C4 H4B 109.5
C1 C4 H4C 109.5
H4A C4 H4C 109.5
H4B C4 H4C 109.5
C3 C5 H5A 109.5
C3 C5 H5B 109.5
H5A C5 H5B 109.5
C3 C5 H5C 109.5
H5A C5 H5C 109.5
H5B C5 H5C 109.5
N2 C6 C7 114.08(19)
N2 C6 H6A 108.7
C7 C6 H6A 108.7
N2 C6 H6B 108.7
C7 C6 H6B 108.7
H6A C6 H6B 107.6
C8 C7 C12 117.6(2)
C8 C7 C6 123.8(2)
C12 C7 C6 118.6(2)
C7 C8 C9 121.7(2)
C7 C8 H8A 119.1
C9 C8 H8A 119.1
C8 C9 C10 120.4(2)
C8 C9 H9A 119.8
C10 C9 H9A 119.8
C11 C10 C9 117.8(2)
C11 C10 C13 119.4(2)
C9 C10 C13 122.8(2)
C12 C11 C10 121.7(2)
C12 C11 H11A 119.1
C10 C11 H11A 119.1
C11 C12 C7 120.8(2)
C11 C12 H12A 119.6
C7 C12 H12A 119.6
N3 C13 C10 113.52(19)
N3 C13 H13A 108.9
C10 C13 H13A 108.9
N3 C13 H13B 108.9
C10 C13 H13B 108.9
H13A C13 H13B 107.7
N3 C14 C15 122.7(2)
N3 C14 C17 117.2(2)
C15 C14 C17 120.1(2)
C14 C15 C16 126.1(2)
C14 C15 H15A 116.9
C16 C15 H15A 116.9
N4 C16 C15 120.7(2)
N4 C16 C18 123.1(2)
C15 C16 C18 116.2(2)
C14 C17 H17A 109.5
C14 C17 H17B 109.5
H17A C17 H17B 109.5
C14 C17 H17C 109.5
H17A C17 H17C 109.5
H17B C17 H17C 109.5
C16 C18 H18A 109.5
C16 C18 H18B 109.5
H18A C18 H18B 109.5
C16 C18 H18C 109.5
H18A C18 H18C 109.5
H18B C18 H18C 109.5
N4 C19 C20 112.22(18)
N4 C19 H19A 109.2
C20 C19 H19A 109.2
N4 C19 H19B 109.2
C20 C19 H19B 109.2
H19A C19 H19B 107.9
C21 C20 C25 118.0(2)
C21 C20 C19 120.9(2)
C25 C20 C19 121.1(2)
C22 C21 C20 121.0(2)
C22 C21 H21A 119.5
C20 C21 H21A 119.5
C21 C22 C23 121.4(2)
C21 C22 H22A 119.3
C23 C22 H22A 119.3
C24 C23 C22 117.3(2)
C24 C23 C26 120.4(2)
C22 C23 C26 122.3(2)
C25 C24 C23 121.5(2)
C25 C24 H24A 119.2
C23 C24 H24A 119.2
C24 C25 C20 120.7(2)
C24 C25 H25A 119.6
C20 C25 H25A 119.6
N1 C26 C23 112.95(19)
N1 C26 H26B 109.0
C23 C26 H26B 109.0
N1 C26 H26A 109.0
C23 C26 H26A 109.0
H26B C26 H26A 107.8

loop_
_geom_bond_atom_site_label_1
_geom_bond_atom_site_label_2
_geom_bond_distance
N1 C1 1.304(3)
N1 C26 1.468(3)
N1 H1 0.91(13)
N2 C3 1.347(3)
N2 C6 1.458(3)
N2 H2 0.88(3)
N3 C14 1.347(3)
N3 C13 1.462(3)
N3 H3 0.89(3)
N4 C16 1.302(3)
N4 C19 1.467(3)
N4 H4 0.91(13)
C1 C2 1.436(3)
C1 C4 1.509(3)
C2 C3 1.380(3)
C2 H2A 0.9500
C3 C5 1.497(3)
C4 H4A 0.9800
C4 H4B 0.9800
C4 H4C 0.9800
C5 H5A 0.9800
C5 H5B 0.9800
C5 H5C 0.9800
C6 C7 1.504(3)
C6 H6A 0.9900
C6 H6B 0.9900
C7 C8 1.382(3)
C7 C12 1.400(3)
C8 C9 1.385(3)
C8 H8A 0.9500
C9 C10 1.395(3)
C9 H9A 0.9500
C10 C11 1.388(3)
C10 C13 1.515(3)
C11 C12 1.370(3)
C11 H11A 0.9500
C12 H12A 0.9500
C13 H13A 0.9900
C13 H13B 0.9900
C14 C15 1.370(3)
C14 C17 1.507(3)
C15 C16 1.448(3)
C15 H15A 0.9500
C16 C18 1.512(3)
C17 H17A 0.9800
C17 H17B 0.9800
C17 H17C 0.9800
C18 H18A 0.9800
C18 H18B 0.9800
C18 H18C 0.9800
C19 C20 1.509(3)
C19 H19A 0.9900
C19 H19B 0.9900
C20 C21 1.386(3)
C20 C25 1.393(3)
C21 C22 1.381(3)
C21 H21A 0.9500
C22 C23 1.393(3)
C22 H22A 0.9500
C23 C24 1.388(3)
C23 C26 1.506(3)
C24 C25 1.384(3)
C24 H24A 0.9500
C25 H25A 0.9500
C26 H26B 0.9900
C26 H26A 0.9900

loop_
_geom_hbond_atom_site_label_D
_geom_hbond_atom_site_label_H
_geom_hbond_atom_site_label_A
_geom_hbond_distance_DH
_geom_hbond_distance_HA
_geom_hbond_distance_DA
_geom_hbond_angle_DHA
N1 H1 N2 0.91(13) 2.06(13) 2.725(2) 128(10)
N2 H2 N1 0.88(3) 2.02(3) 2.725(2) 135(2)
N3 H3 N4 0.89(3) 2.02(3) 2.740(2) 137(2)
N4 H4 N3 0.91(13) 2.05(13) 2.740(2) 132(11)

loop_
_geom_torsion_atom_site_label_1
_geom_torsion_atom_site_label_2
_geom_torsion_atom_site_label_3
_geom_torsion_atom_site_label_4
_geom_torsion
C26 N1 C1 C2 -178.3(2)
C26 N1 C1 C4 1.8(3)
N1 C1 C2 C3 2.2(4)
C4 C1 C2 C3 -177.9(2)
C6 N2 C3 C2 179.4(2)
C6 N2 C3 C5 -1.3(4)
C1 C2 C3 N2 -0.7(4)
C1 C2 C3 C5 180.0(2)
C3 N2 C6 C7 -175.5(2)
N2 C6 C7 C8 25.4(3)
N2 C6 C7 C12 -156.4(2)
C12 C7 C8 C9 0.8(3)
C6 C7 C8 C9 179.0(2)
C7 C8 C9 C10 0.1(3)
C8 C9 C10 C11 -1.1(3)
C8 C9 C10 C13 -179.7(2)
C9 C10 C11 C12 1.2(3)
C13 C10 C11 C12 179.9(2)
C10 C11 C12 C7 -0.4(4)
C8 C7 C12 C11 -0.6(3)
C6 C7 C12 C11 -179.0(2)
C14 N3 C13 C10 177.5(2)
C11 C10 C13 N3 152.5(2)
C9 C10 C13 N3 -28.9(3)
C13 N3 C14 C15 171.8(2)
C13 N3 C14 C17 -8.2(3)
N3 C14 C15 C16 -1.6(4)
C17 C14 C15 C16 178.4(2)
C19 N4 C16 C15 -179.2(2)
C19 N4 C16 C18 0.5(4)
C14 C15 C16 N4 6.0(4)
C14 C15 C16 C18 -173.7(2)
C16 N4 C19 C20 -170.4(2)
N4 C19 C20 C21 -47.8(3)
N4 C19 C20 C25 135.1(2)
C25 C20 C21 C22 -0.5(3)
C19 C20 C21 C22 -177.7(2)
C20 C21 C22 C23 -0.6(3)
C21 C22 C23 C24 1.5(3)
C21 C22 C23 C26 -179.4(2)
C22 C23 C24 C25 -1.3(3)
C26 C23 C24 C25 179.6(2)
C23 C24 C25 C20 0.2(3)
C21 C20 C25 C24 0.7(3)
C19 C20 C25 C24 177.9(2)
C1 N1 C26 C23 -175.1(2)
C24 C23 C26 N1 -158.9(2)
C22 C23 C26 N1 22.0(3)
